data_4310310
loop_
_publ_author_name
'Jian-Rong Li'
'Xian-He Bu'
'Ruo-Hua Zhang'

_publ_contact_author
;
 Xian-He Bu
  Department of Chemistry, Nankai University, Tianjin 300071,China
;
_publ_contact_author_email buxh@nankai.edu.cn
_publ_section_title
;
 Novel Lanthanide Coordination Polymers with a Flexible Disulfoxide
 Ligand, 1,2-Bis(ethylsulfinyl)ethane: Structures, Stereochemistry, and
 the Influences of Counteranions on the Framework Formations
;
_journal_name_full 'Inorganic Chemistry'
_journal_page_first 237
_journal_page_last 244
_journal_paper_doi 10.1021/ic034772i
_journal_volume 43
_journal_year 2004
_chemical_formula_sum 'C20 H50 Cl3 N0 O20 S6 Tb'
_chemical_formula_weight 1068.23
_chemical_name_systematic
; 
 ? 
;
_space_group_IT_number 15
_symmetry_cell_setting monoclinic
_symmetry_space_group_name_Hall '-C 2yc'
_symmetry_space_group_name_H-M 'C 1 2/c 1'
_atom_sites_solution_hydrogens geom
_atom_sites_solution_primary direct
_atom_sites_solution_secondary difmap
_audit_creation_method SHELXL-97
_cell_angle_alpha 90.00
_cell_angle_beta 105.831(7)
_cell_angle_gamma 90.00
_cell_formula_units_Z 4
_cell_length_a 19.976(8)
_cell_length_b 11.584(5)
_cell_length_c 19.242(8)
_cell_measurement_reflns_used 864
_cell_measurement_temperature 293(2)
_cell_measurement_theta_max 24.5745
_cell_measurement_theta_min 2.1882
_cell_volume 4284(3)
_computing_cell_refinement 'Bruker SMART'
_computing_data_collection 'Bruker SMART'
_computing_data_reduction 'Bruker SHELXTL'
_computing_molecular_graphics 'Bruker SHELXTL'
_computing_publication_material 'Bruker SHELXTL'
_computing_structure_refinement 'SHELXL-97 (Sheldrick, 1997)'
_computing_structure_solution 'SHELXS-97 (Sheldrick, 1990)'
_diffrn_ambient_temperature 293(2)
_diffrn_measured_fraction_theta_full 0.992
_diffrn_measured_fraction_theta_max 0.992
_diffrn_measurement_device_type 'CCD area detector'
_diffrn_measurement_method 'phi and omega scans'
_diffrn_radiation_monochromator graphite
_diffrn_radiation_source 'fine-focus sealed tube'
_diffrn_radiation_type MoK\a
_diffrn_radiation_wavelength 0.71073
_diffrn_reflns_av_R_equivalents 0.0663
_diffrn_reflns_av_sigmaI/netI 0.0799
_diffrn_reflns_limit_h_max 20
_diffrn_reflns_limit_h_min -24
_diffrn_reflns_limit_k_max 13
_diffrn_reflns_limit_k_min -14
_diffrn_reflns_limit_l_max 24
_diffrn_reflns_limit_l_min -23
_diffrn_reflns_number 12097
_diffrn_reflns_theta_full 26.49
_diffrn_reflns_theta_max 26.49
_diffrn_reflns_theta_min 2.12
_exptl_absorpt_coefficient_mu 2.198
_exptl_absorpt_correction_T_max 0.7200
_exptl_absorpt_correction_T_min 0.4735
_exptl_absorpt_correction_type Milti-Scan
_exptl_absorpt_process_details SADABS
_exptl_crystal_density_diffrn 1.656
_exptl_crystal_density_meas ?
_exptl_crystal_density_method 'not measured'
_exptl_crystal_F_000 2168
_exptl_crystal_size_max 0.40
_exptl_crystal_size_mid 0.20
_exptl_crystal_size_min 0.16
_refine_diff_density_max 1.040
_refine_diff_density_min -1.104
_refine_diff_density_rms 0.119
_refine_ls_extinction_method none
_refine_ls_goodness_of_fit_ref 1.015
_refine_ls_hydrogen_treatment mixed
_refine_ls_matrix_type full
_refine_ls_number_parameters 273
_refine_ls_number_reflns 4406
_refine_ls_number_restraints 0
_refine_ls_restrained_S_all 1.015
_refine_ls_R_factor_all 0.0767
_refine_ls_R_factor_gt 0.0471
_refine_ls_shift/su_max 0.001
_refine_ls_shift/su_mean 0.000
_refine_ls_structure_factor_coef Fsqd
_refine_ls_weighting_details 'calc w=1/[\s^2^(Fo^2^)+(0.0532P)^2^+0.0000P] where P=(Fo^2^+2Fc^2^)/3'
_refine_ls_weighting_scheme calc
_refine_ls_wR_factor_gt 0.1021
_refine_ls_wR_factor_ref 0.1144
_reflns_number_gt 3273
_reflns_number_total 4406
_reflns_threshold_expression >2sigma(I)
_cod_data_source_file ic034772isi20030928_115520_06.cif
_cod_data_source_block complex5
_cod_depositor_comments
;
The following automatic conversions were performed:
'_symmetry_cell_setting' value 'Monoclinic' changed to 'monoclinic'
according to '/home/saulius/struct/CIF-dictionaries/cif_core.dic'
dictionary named 'cif_core.dic' version 2.4.1 from 2010-06-29.

Automatic conversion script
Id: cif_fix_enum 1527 2010-12-29 10:47:43Z saulius 

The following automatic conversions were performed:

'_exptl_crystal_density_meas' value 'NONE' was changed to '?' - the
value is perceived as not measured.

Automatic conversion script
Id: cif_fix_values 3008 2015-01-20 13:52:24Z robertas 
;
_cod_database_code 4310310

loop_
_symmetry_equiv_pos_as_xyz
'x, y, z'
'-x, y, -z+1/2'
'x+1/2, y+1/2, z'
'-x+1/2, y+1/2, -z+1/2'
'-x, -y, -z'
'x, -y, z-1/2'
'-x+1/2, -y+1/2, -z'
'x+1/2, -y+1/2, z-1/2'

loop_
_atom_site_label
_atom_site_type_symbol
_atom_site_fract_x
_atom_site_fract_y
_atom_site_fract_z
_atom_site_U_iso_or_equiv
_atom_site_adp_type
_atom_site_occupancy
_atom_site_symmetry_multiplicity
_atom_site_calc_flag
_atom_site_refinement_flags
_atom_site_disorder_assembly
_atom_site_disorder_group
Tb1 Tb 0.5000 0.62353(3) 0.7500 0.03590(14) Uani 1 2 d S . .
S1 S 0.49724(9) 0.89800(12) 0.83726(8) 0.0499(4) Uani 1 1 d . . .
S2 S 0.36675(9) 0.69190(16) 0.83231(10) 0.0535(4) Uani 0.90 1 d P . .
S2' S 0.3449(12) 0.7582(19) 0.7879(12) 0.087(6) Uani 0.10 1 d P . .
S3 S 0.43977(8) 0.60215(12) 0.55630(7) 0.0487(4) Uani 1 1 d . . .
O1 O 0.5300(2) 0.7829(3) 0.8305(2) 0.0504(10) Uani 1 1 d . . .
O2 O 0.3958(2) 0.6907(4) 0.7670(2) 0.0650(12) Uani 1 1 d . . .
O3 O 0.4681(2) 0.5511(3) 0.63138(19) 0.0514(10) Uani 1 1 d . . .
C1 C 0.6255(5) 0.9918(8) 0.8617(5) 0.111(3) Uani 1 1 d . . .
H1A H 0.6625 1.0351 0.8932 0.166 Uiso 1 1 calc R . .
H1B H 0.6086 1.0324 0.8169 0.166 Uiso 1 1 calc R . .
H1C H 0.6425 0.9173 0.8527 0.166 Uiso 1 1 calc R . .
C2 C 0.5674(4) 0.9769(7) 0.8967(4) 0.081(2) Uani 1 1 d . . .
H2A H 0.5509 1.0520 0.9071 0.097 Uiso 1 1 calc R . .
H2B H 0.5842 0.9355 0.9419 0.097 Uiso 1 1 calc R . .
C3 C 0.4429(4) 0.8788(5) 0.8983(3) 0.0631(18) Uani 1 1 d . . .
H3A H 0.4647 0.8226 0.9349 0.076 Uiso 1 1 calc R . .
H3B H 0.4405 0.9514 0.9226 0.076 Uiso 1 1 calc R . .
C4 C 0.3700(4) 0.8391(7) 0.8615(4) 0.078(2) Uani 1 1 d . . .
C5 C 0.2729(4) 0.6790(8) 0.7929(5) 0.091(3) Uani 1 1 d . . .
C6 C 0.2597(4) 0.5603(10) 0.7678(6) 0.119(3) Uani 1 1 d . . .
H6A H 0.2107 0.5499 0.7462 0.179 Uiso 1 1 calc R . .
H6B H 0.2750 0.5086 0.8080 0.179 Uiso 1 1 calc R . .
H6C H 0.2846 0.5443 0.7327 0.179 Uiso 1 1 calc R . .
C7 C 0.3115(5) 0.6455(10) 0.5751(5) 0.117(3) Uani 1 1 d . . .
H7A H 0.2625 0.6289 0.5598 0.176 Uiso 1 1 calc R . .
H7B H 0.3188 0.7262 0.5685 0.176 Uiso 1 1 calc R . .
H7C H 0.3295 0.6259 0.6252 0.176 Uiso 1 1 calc R . .
C8 C 0.3478(4) 0.5767(8) 0.5315(4) 0.082(2) Uani 1 1 d . . .
H8A H 0.3286 0.5956 0.4808 0.099 Uiso 1 1 calc R . .
H8B H 0.3393 0.4953 0.5375 0.099 Uiso 1 1 calc R . .
C9 C 0.4616(3) 0.4962(5) 0.4976(3) 0.0546(16) Uani 1 1 d . . .
H9A H 0.4507 0.4196 0.5117 0.065 Uiso 1 1 calc R . .
H9B H 0.4344 0.5097 0.4483 0.065 Uiso 1 1 calc R . .
Cl1 Cl 0.40734(11) 0.78543(15) 0.38162(10) 0.0712(5) Uani 1 1 d . . .
O11 O 0.4097(4) 0.8578(5) 0.3242(3) 0.120(2) Uani 1 1 d . . .
O12 O 0.3895(12) 0.6742(18) 0.3633(15) 0.092(8) Uani 0.50 1 d P . .
O12' O 0.3547(17) 0.703(3) 0.3591(18) 0.181(14) Uani 0.50 1 d P . .
O13 O 0.3800(7) 0.8405(8) 0.4283(6) 0.194(5) Uani 1 1 d . . .
O14 O 0.4742(12) 0.7811(19) 0.4339(8) 0.146(12) Uani 0.50 1 d P . .
O14' O 0.4667(12) 0.733(3) 0.4021(16) 0.202(14) Uani 0.50 1 d P . .
Cl2 Cl 0.2500 0.2500 0.5000 0.1050(11) Uani 1 2 d S . .
O21 O 0.2697(12) 0.1411(15) 0.4739(15) 0.160(8) Uani 0.50 1 d P . .
O22 O 0.1765(9) 0.250(3) 0.4894(13) 0.195(11) Uani 0.50 1 d P . .
O23 O 0.2683(15) 0.3299(15) 0.4569(10) 0.164(8) Uani 0.50 1 d P . .
O24 O 0.2174(12) 0.227(3) 0.4321(9) 0.176(9) Uani 0.50 1 d P . .
O4 O 0.4280(2) 0.4525(4) 0.7514(2) 0.0646(12) Uani 1 1 d . . .
C11 C 0.4096(8) 0.330(2) 0.6841(10) 0.335(17) Uani 1 1 d . . .
H11A H 0.3831 0.2716 0.7000 0.502 Uiso 1 1 calc R . .
H11B H 0.4527 0.2980 0.6803 0.502 Uiso 1 1 calc R . .
H11C H 0.3835 0.3587 0.6378 0.502 Uiso 1 1 calc R . .

loop_
_atom_site_aniso_label
_atom_site_aniso_U_11
_atom_site_aniso_U_22
_atom_site_aniso_U_33
_atom_site_aniso_U_23
_atom_site_aniso_U_13
_atom_site_aniso_U_12
Tb1 0.0435(2) 0.0388(2) 0.0297(2) 0.000 0.01724(15) 0.000
S1 0.0759(10) 0.0398(9) 0.0394(8) -0.0022(6) 0.0249(7) 0.0006(7)
S2 0.0484(10) 0.0624(11) 0.0572(11) 0.0096(9) 0.0270(9) 0.0065(8)
S2' 0.087(15) 0.084(14) 0.087(15) 0.008(12) 0.018(12) 0.047(12)
S3 0.0674(10) 0.0473(9) 0.0317(7) -0.0013(6) 0.0141(7) -0.0037(7)
O1 0.066(3) 0.045(2) 0.042(2) -0.0053(18) 0.018(2) -0.0030(18)
O2 0.053(3) 0.083(3) 0.067(3) -0.004(2) 0.032(2) 0.003(2)
O3 0.078(3) 0.046(2) 0.0323(19) 0.0028(17) 0.019(2) -0.002(2)
C1 0.113(7) 0.099(7) 0.127(8) -0.026(6) 0.045(7) -0.053(6)
C2 0.114(6) 0.067(5) 0.065(5) -0.027(4) 0.030(5) -0.014(4)
C3 0.103(6) 0.049(4) 0.049(4) -0.007(3) 0.042(4) 0.003(4)
C4 0.086(6) 0.074(5) 0.088(5) -0.009(4) 0.048(5) 0.012(4)
C5 0.045(4) 0.109(7) 0.130(8) -0.019(6) 0.040(5) -0.005(4)
C6 0.071(6) 0.150(10) 0.143(9) -0.001(8) 0.040(6) -0.029(6)
C7 0.077(6) 0.180(10) 0.096(7) -0.023(7) 0.026(5) 0.000(6)
C8 0.067(5) 0.096(6) 0.080(6) -0.012(5) 0.013(4) -0.014(4)
C9 0.079(4) 0.056(4) 0.027(3) -0.009(3) 0.012(3) -0.007(3)
Cl1 0.1034(15) 0.0583(11) 0.0553(10) 0.0027(8) 0.0277(10) 0.0020(10)
O11 0.190(7) 0.087(4) 0.071(4) 0.029(3) 0.017(4) -0.019(4)
O12 0.14(2) 0.052(7) 0.110(15) -0.003(8) 0.072(17) 0.001(10)
O12' 0.21(3) 0.18(3) 0.124(18) 0.03(2) -0.01(2) -0.13(2)
O13 0.322(14) 0.133(7) 0.191(9) -0.028(6) 0.176(10) 0.027(8)
O14 0.19(2) 0.169(18) 0.047(7) 0.029(9) -0.033(10) -0.093(17)
O14' 0.13(2) 0.26(3) 0.25(3) 0.14(2) 0.101(19) 0.13(2)
Cl2 0.135(4) 0.104(3) 0.077(3) 0.016(2) 0.032(2) 0.003(2)
O21 0.178(18) 0.098(12) 0.25(2) 0.005(13) 0.129(19) -0.009(11)
O22 0.090(13) 0.32(3) 0.165(19) -0.09(2) 0.023(12) 0.024(15)
O23 0.28(3) 0.096(11) 0.124(13) 0.010(10) 0.072(17) -0.027(14)
O24 0.175(19) 0.27(3) 0.065(10) 0.000(12) 0.003(11) -0.034(19)
O4 0.073(3) 0.059(3) 0.065(3) -0.007(2) 0.023(2) -0.023(2)
C11 0.167(15) 0.42(3) 0.34(3) 0.29(2) -0.053(16) -0.132(18)

loop_
_atom_type_symbol
_atom_type_description
_atom_type_scat_dispersion_real
_atom_type_scat_dispersion_imag
_atom_type_scat_source
C C 0.0033 0.0016 'International Tables Vol C Tables 4.2.6.8 and 6.1.1.4'
H H 0.0000 0.0000 'International Tables Vol C Tables 4.2.6.8 and 6.1.1.4'
N N 0.0061 0.0033 'International Tables Vol C Tables 4.2.6.8 and 6.1.1.4'
O O 0.0106 0.0060 'International Tables Vol C Tables 4.2.6.8 and 6.1.1.4'
S S 0.1246 0.1234 'International Tables Vol C Tables 4.2.6.8 and 6.1.1.4'
Cl Cl 0.1484 0.1585 'International Tables Vol C Tables 4.2.6.8 and 6.1.1.4'
Tb Tb -0.1723 4.1537 'International Tables Vol C Tables 4.2.6.8 and 6.1.1.4'

loop_
_geom_angle_atom_site_label_1
_geom_angle_atom_site_label_2
_geom_angle_atom_site_label_3
_geom_angle
_geom_angle_site_symmetry_1
_geom_angle_site_symmetry_3
_geom_angle_publ_flag
O2 Tb1 O2 140.9(2) 2_656 . ?
O2 Tb1 O3 89.93(15) 2_656 . ?
O2 Tb1 O3 103.87(15) . . ?
O2 Tb1 O3 103.87(15) 2_656 2_656 ?
O2 Tb1 O3 89.93(15) . 2_656 ?
O3 Tb1 O3 138.19(19) . 2_656 ?
O2 Tb1 O1 75.89(15) 2_656 . ?
O2 Tb1 O1 74.04(15) . . ?
O3 Tb1 O1 149.60(14) . . ?
O3 Tb1 O1 72.01(13) 2_656 . ?
O2 Tb1 O1 74.04(15) 2_656 2_656 ?
O2 Tb1 O1 75.89(15) . 2_656 ?
O3 Tb1 O1 72.01(13) . 2_656 ?
O3 Tb1 O1 149.60(14) 2_656 2_656 ?
O1 Tb1 O1 78.22(19) . 2_656 ?
O2 Tb1 O4 145.23(17) 2_656 . ?
O2 Tb1 O4 73.64(16) . . ?
O3 Tb1 O4 73.65(14) . . ?
O3 Tb1 O4 72.85(14) 2_656 . ?
O1 Tb1 O4 131.56(14) . . ?
O1 Tb1 O4 126.15(14) 2_656 . ?
O2 Tb1 O4 73.64(16) 2_656 2_656 ?
O2 Tb1 O4 145.23(17) . 2_656 ?
O3 Tb1 O4 72.85(14) . 2_656 ?
O3 Tb1 O4 73.65(14) 2_656 2_656 ?
O1 Tb1 O4 126.15(14) . 2_656 ?
O1 Tb1 O4 131.56(14) 2_656 2_656 ?
O4 Tb1 O4 72.3(2) . 2_656 ?
O1 S1 C2 103.0(3) . . ?
O1 S1 C3 107.3(3) . . ?
C2 S1 C3 98.6(3) . . ?
S2' S2 O2 62.7(11) . . ?
S2' S2 C4 64.4(12) . . ?
O2 S2 C4 106.2(3) . . ?
S2' S2 C5 66.8(13) . . ?
O2 S2 C5 103.6(3) . . ?
C4 S2 C5 98.8(4) . . ?
S2 S2' O2 71.7(10) . . ?
S2 S2' C4 77.1(13) . . ?
O2 S2' C4 118.7(15) . . ?
S2 S2' C5 75.9(14) . . ?
O2 S2' C5 113.1(15) . . ?
C4 S2' C5 108.3(14) . . ?
O3 S3 C8 106.2(3) . . ?
O3 S3 C9 103.9(3) . . ?
C8 S3 C9 97.3(3) . . ?
S1 O1 Tb1 134.8(2) . . ?
S2' O2 S2 45.5(9) . . ?
S2' O2 Tb1 163.2(11) . . ?
S2 O2 Tb1 132.5(3) . . ?
S3 O3 Tb1 135.7(2) . . ?
C2 C1 H1A 109.5 . . ?
C2 C1 H1B 109.5 . . ?
H1A C1 H1B 109.5 . . ?
C2 C1 H1C 109.5 . . ?
H1A C1 H1C 109.5 . . ?
H1B C1 H1C 109.5 . . ?
C1 C2 S1 109.6(5) . . ?
C1 C2 H2A 109.7 . . ?
S1 C2 H2A 109.7 . . ?
C1 C2 H2B 109.7 . . ?
S1 C2 H2B 109.7 . . ?
H2A C2 H2B 108.2 . . ?
C4 C3 S1 113.9(5) . . ?
C4 C3 H3A 108.8 . . ?
S1 C3 H3A 108.8 . . ?
C4 C3 H3B 108.8 . . ?
S1 C3 H3B 108.8 . . ?
H3A C3 H3B 107.7 . . ?
C3 C4 S2' 127.0(9) . . ?
C3 C4 S2 112.7(5) . . ?
S2' C4 S2 38.5(7) . . ?
C6 C5 S2' 124.1(9) . . ?
C6 C5 S2 106.7(6) . . ?
S2' C5 S2 37.3(7) . . ?
C5 C6 H6A 109.5 . . ?
C5 C6 H6B 109.5 . . ?
H6A C6 H6B 109.5 . . ?
C5 C6 H6C 109.5 . . ?
H6A C6 H6C 109.5 . . ?
H6B C6 H6C 109.5 . . ?
C8 C7 H7A 109.5 . . ?
C8 C7 H7B 109.5 . . ?
H7A C7 H7B 109.5 . . ?
C8 C7 H7C 109.5 . . ?
H7A C7 H7C 109.5 . . ?
H7B C7 H7C 109.5 . . ?
C7 C8 S3 112.7(6) . . ?
C7 C8 H8A 109.1 . . ?
S3 C8 H8A 109.1 . . ?
C7 C8 H8B 109.1 . . ?
S3 C8 H8B 109.1 . . ?
H8A C8 H8B 107.8 . . ?
C9 C9 S3 109.8(5) 5_666 . ?
C9 C9 H9A 109.7 5_666 . ?
S3 C9 H9A 109.7 . . ?
C9 C9 H9B 109.7 5_666 . ?
S3 C9 H9B 109.7 . . ?
H9A C9 H9B 108.2 . . ?
O14' Cl1 O13 121.9(14) . . ?
O14' Cl1 O12 77.7(18) . . ?
O13 Cl1 O12 120.1(10) . . ?
O14' Cl1 O11 107.2(11) . . ?
O13 Cl1 O11 110.7(5) . . ?
O12 Cl1 O11 115.3(12) . . ?
O14' Cl1 O12' 108.7(17) . . ?
O13 Cl1 O12' 97.2(15) . . ?
O12 Cl1 O12' 31.6(15) . . ?
O11 Cl1 O12' 110.5(14) . . ?
O14' Cl1 O14 34.0(18) . . ?
O13 Cl1 O14 91.0(10) . . ?
O12 Cl1 O14 106.1(14) . . ?
O11 Cl1 O14 110.5(9) . . ?
O12' Cl1 O14 131.9(15) . . ?
O12' O12 Cl1 77(4) . . ?
O12' O12 O14' 126(4) . . ?
Cl1 O12 O14' 49.4(12) . . ?
O12 O12' Cl1 71(4) . . ?
O14' O14 Cl1 63(2) . . ?
O14 O14' Cl1 83(3) . . ?
O14 O14' O12 125(3) . . ?
Cl1 O14' O12 52.8(11) . . ?
O24 Cl2 O24 180.000(6) . 7_556 ?
O24 Cl2 O23 108.9(11) . 7_556 ?
O24 Cl2 O23 71.1(11) 7_556 7_556 ?
O24 Cl2 O23 71.1(11) . . ?
O24 Cl2 O23 108.9(11) 7_556 . ?
O23 Cl2 O23 180.000(4) 7_556 . ?
O24 Cl2 O22 110.7(11) . 7_556 ?
O24 Cl2 O22 69.3(11) 7_556 7_556 ?
O23 Cl2 O22 110.4(12) 7_556 7_556 ?
O23 Cl2 O22 69.6(12) . 7_556 ?
O24 Cl2 O22 69.3(11) . . ?
O24 Cl2 O22 110.7(11) 7_556 . ?
O23 Cl2 O22 69.6(12) 7_556 . ?
O23 Cl2 O22 110.4(12) . . ?
O22 Cl2 O22 180.000(5) 7_556 . ?
O24 Cl2 O21 65.7(12) . . ?
O24 Cl2 O21 114.3(12) 7_556 . ?
O23 Cl2 O21 76.3(10) 7_556 . ?
O23 Cl2 O21 103.7(10) . . ?
O22 Cl2 O21 71.4(11) 7_556 . ?
O22 Cl2 O21 108.6(11) . . ?
O24 Cl2 O21 114.3(12) . 7_556 ?
O24 Cl2 O21 65.7(12) 7_556 7_556 ?
O23 Cl2 O21 103.7(10) 7_556 7_556 ?
O23 Cl2 O21 76.3(10) . 7_556 ?
O22 Cl2 O21 108.6(11) 7_556 7_556 ?
O22 Cl2 O21 71.4(11) . 7_556 ?
O21 Cl2 O21 180(2) . 7_556 ?
Cl2 O21 O24 52.9(9) . . ?
Cl2 O21 O22 53.6(9) . 7_556 ?
O24 O21 O22 90.1(15) . 7_556 ?
Cl2 O21 O23 49.4(8) . 7_556 ?
O24 O21 O23 84.0(13) . 7_556 ?
O22 O21 O23 84.0(14) 7_556 7_556 ?
Cl2 O22 O24 52.1(9) . . ?
Cl2 O22 O23 53.2(9) . 7_556 ?
O24 O22 O23 87.3(14) . 7_556 ?
Cl2 O22 O21 55.0(9) . 7_556 ?
O24 O22 O21 91.8(17) . 7_556 ?
O23 O22 O21 85.1(12) 7_556 7_556 ?
Cl2 O23 O24 53.2(9) . . ?
Cl2 O23 O22 57.2(11) . 7_556 ?
O24 O23 O22 91.7(15) . 7_556 ?
Cl2 O23 O21 54.3(9) . 7_556 ?
O24 O23 O21 89.8(15) . 7_556 ?
O22 O23 O21 89.2(13) 7_556 7_556 ?
Cl2 O24 O21 61.4(12) . . ?
Cl2 O24 O23 55.6(9) . . ?
O21 O24 O23 92.4(15) . . ?
Cl2 O24 O22 58.6(10) . . ?
O21 O24 O22 99.2(16) . . ?
O23 O24 O22 94.2(17) . . ?
C11 O4 Tb1 127.1(5) . . ?
O4 C11 H11A 109.5 . . ?
O4 C11 H11B 109.5 . . ?
H11A C11 H11B 109.5 . . ?
O4 C11 H11C 109.5 . . ?
H11A C11 H11C 109.5 . . ?
H11B C11 H11C 109.5 . . ?

loop_
_geom_bond_atom_site_label_1
_geom_bond_atom_site_label_2
_geom_bond_distance
_geom_bond_site_symmetry_2
_geom_bond_publ_flag
Tb1 O2 2.328(4) 2_656 ?
Tb1 O2 2.328(4) . ?
Tb1 O3 2.351(4) . ?
Tb1 O3 2.351(4) 2_656 ?
Tb1 O1 2.379(4) . ?
Tb1 O1 2.379(4) 2_656 ?
Tb1 O4 2.453(4) . ?
Tb1 O4 2.453(4) 2_656 ?
S1 O1 1.506(4) . ?
S1 C2 1.798(7) . ?
S1 C3 1.817(7) . ?
S2 S2' 1.14(2) . ?
S2 O2 1.522(5) . ?
S2 C4 1.791(8) . ?
S2 C5 1.827(7) . ?
S2' O2 1.42(2) . ?
S2' C4 1.66(2) . ?
S2' C5 1.73(3) . ?
S3 O3 1.520(4) . ?
S3 C8 1.793(7) . ?
S3 C9 1.800(6) . ?
C1 C2 1.503(11) . ?
C1 H1A 0.9600 . ?
C1 H1B 0.9600 . ?
C1 H1C 0.9600 . ?
C2 H2A 0.9700 . ?
C2 H2B 0.9700 . ?
C3 C4 1.507(10) . ?
C3 H3A 0.9700 . ?
C3 H3B 0.9700 . ?
C5 C6 1.457(13) . ?
C6 H6A 0.9600 . ?
C6 H6B 0.9600 . ?
C6 H6C 0.9600 . ?
C7 C8 1.482(12) . ?
C7 H7A 0.9600 . ?
C7 H7B 0.9600 . ?
C7 H7C 0.9600 . ?
C8 H8A 0.9700 . ?
C8 H8B 0.9700 . ?
C9 C9 1.513(12) 5_666 ?
C9 H9A 0.9700 . ?
C9 H9B 0.9700 . ?
Cl1 O14' 1.293(16) . ?
Cl1 O13 1.334(8) . ?
Cl1 O12 1.36(2) . ?
Cl1 O11 1.398(6) . ?
Cl1 O12' 1.40(3) . ?
Cl1 O14 1.436(19) . ?
O12 O12' 0.75(4) . ?
O12 O14' 1.66(4) . ?
O14 O14' 0.81(4) . ?
Cl2 O24 1.318(16) . ?
Cl2 O24 1.318(16) 7_556 ?
Cl2 O23 1.358(18) 7_556 ?
Cl2 O23 1.358(18) . ?
Cl2 O22 1.426(18) 7_556 ?
Cl2 O22 1.426(18) . ?
Cl2 O21 1.452(18) . ?
Cl2 O21 1.452(18) 7_556 ?
O21 O24 1.51(3) . ?
O21 O22 1.68(3) 7_556 ?
O21 O23 1.74(3) 7_556 ?
O22 O24 1.56(3) . ?
O22 O23 1.59(3) 7_556 ?
O22 O21 1.68(3) 7_556 ?
O23 O24 1.56(3) . ?
O23 O22 1.59(3) 7_556 ?
O23 O21 1.74(3) 7_556 ?
O4 C11 1.89(3) . ?
C11 H11A 0.9600 . ?
C11 H11B 0.9600 . ?
C11 H11C 0.9600 . ?

loop_
_geom_torsion_atom_site_label_1
_geom_torsion_atom_site_label_2
_geom_torsion_atom_site_label_3
_geom_torsion_atom_site_label_4
_geom_torsion
_geom_torsion_site_symmetry_1
_geom_torsion_site_symmetry_2
_geom_torsion_site_symmetry_3
_geom_torsion_site_symmetry_4
_geom_torsion_publ_flag
C4 S2 S2' O2 126.4(12) . . . . ?
C5 S2 S2' O2 -120.6(10) . . . . ?
O2 S2 S2' C4 -126.4(12) . . . . ?
C5 S2 S2' C4 113.0(9) . . . . ?
O2 S2 S2' C5 120.6(10) . . . . ?
C4 S2 S2' C5 -113.0(9) . . . . ?
C2 S1 O1 Tb1 -164.2(4) . . . . ?
C3 S1 O1 Tb1 92.4(4) . . . . ?
O2 Tb1 O1 S1 117.2(3) 2_656 . . . ?
O2 Tb1 O1 S1 -37.6(3) . . . . ?
O3 Tb1 O1 S1 52.7(5) . . . . ?
O3 Tb1 O1 S1 -132.9(4) 2_656 . . . ?
O1 Tb1 O1 S1 40.9(2) 2_656 . . . ?
O4 Tb1 O1 S1 -87.5(4) . . . . ?
O4 Tb1 O1 S1 174.3(3) 2_656 . . . ?
C4 S2' O2 S2 63.4(13) . . . . ?
C5 S2' O2 S2 -65.2(13) . . . . ?
S2 S2' O2 Tb1 -91(4) . . . . ?
C4 S2' O2 Tb1 -28(5) . . . . ?
C5 S2' O2 Tb1 -157(2) . . . . ?
C4 S2 O2 S2' -49.1(14) . . . . ?
C5 S2 O2 S2' 54.5(15) . . . . ?
S2' S2 O2 Tb1 156.9(15) . . . . ?
C4 S2 O2 Tb1 107.8(4) . . . . ?
C5 S2 O2 Tb1 -148.6(4) . . . . ?
O2 Tb1 O2 S2' -33(3) 2_656 . . . ?
O3 Tb1 O2 S2' -140(3) . . . . ?
O3 Tb1 O2 S2' 79(3) 2_656 . . . ?
O1 Tb1 O2 S2' 8(3) . . . . ?
O1 Tb1 O2 S2' -73(3) 2_656 . . . ?
O4 Tb1 O2 S2' 152(3) . . . . ?
O4 Tb1 O2 S2' 140(3) 2_656 . . . ?
O2 Tb1 O2 S2 -108.2(4) 2_656 . . . ?
O3 Tb1 O2 S2 144.2(3) . . . . ?
O3 Tb1 O2 S2 4.1(4) 2_656 . . . ?
O1 Tb1 O2 S2 -67.2(4) . . . . ?
O1 Tb1 O2 S2 -148.7(4) 2_656 . . . ?
O4 Tb1 O2 S2 76.2(4) . . . . ?
O4 Tb1 O2 S2 64.4(5) 2_656 . . . ?
C8 S3 O3 Tb1 -99.0(4) . . . . ?
C9 S3 O3 Tb1 159.0(3) . . . . ?
O2 Tb1 O3 S3 -77.9(3) 2_656 . . . ?
O2 Tb1 O3 S3 65.2(4) . . . . ?
O3 Tb1 O3 S3 171.1(4) 2_656 . . . ?
O1 Tb1 O3 S3 -16.8(5) . . . . ?
O1 Tb1 O3 S3 -4.7(3) 2_656 . . . ?
O4 Tb1 O3 S3 133.2(4) . . . . ?
O4 Tb1 O3 S3 -150.8(4) 2_656 . . . ?
O1 S1 C2 C1 62.8(7) . . . . ?
C3 S1 C2 C1 172.9(6) . . . . ?
O1 S1 C3 C4 -87.1(5) . . . . ?
C2 S1 C3 C4 166.4(5) . . . . ?
S1 C3 C4 S2' 30.1(13) . . . . ?
S1 C3 C4 S2 71.7(6) . . . . ?
S2 S2' C4 C3 80.0(16) . . . . ?
O2 S2' C4 C3 19(2) . . . . ?
C5 S2' C4 C3 150.2(9) . . . . ?
O2 S2' C4 S2 -60.6(12) . . . . ?
C5 S2' C4 S2 70.1(14) . . . . ?
S2' S2 C4 C3 -121.5(14) . . . . ?
O2 S2 C4 C3 -73.4(6) . . . . ?
C5 S2 C4 C3 179.6(6) . . . . ?
O2 S2 C4 S2' 48.1(14) . . . . ?
C5 S2 C4 S2' -58.9(14) . . . . ?
S2 S2' C5 C6 -71.7(15) . . . . ?
O2 S2' C5 C6 -9(2) . . . . ?
C4 S2' C5 C6 -142.7(10) . . . . ?
O2 S2' C5 S2 62.7(11) . . . . ?
C4 S2' C5 S2 -71.0(12) . . . . ?
S2' S2 C5 C6 124.8(14) . . . . ?
O2 S2 C5 C6 72.9(7) . . . . ?
C4 S2 C5 C6 -178.0(7) . . . . ?
O2 S2 C5 S2' -51.9(12) . . . . ?
C4 S2 C5 S2' 57.2(12) . . . . ?
O3 S3 C8 C7 68.6(8) . . . . ?
C9 S3 C8 C7 175.4(7) . . . . ?
O3 S3 C9 C9 -75.8(6) . . . 5_666 ?
C8 S3 C9 C9 175.5(6) . . . 5_666 ?
O14' Cl1 O12 O12' 168(5) . . . . ?
O13 Cl1 O12 O12' 48(5) . . . . ?
O11 Cl1 O12 O12' -88(4) . . . . ?
O14 Cl1 O12 O12' 149(4) . . . . ?
O13 Cl1 O12 O14' -120.0(14) . . . . ?
O11 Cl1 O12 O14' 103.5(13) . . . . ?
O12' Cl1 O12 O14' -168(5) . . . . ?
O14 Cl1 O12 O14' -19.1(18) . . . . ?
O14' O12 O12' Cl1 11(4) . . . . ?
O14' Cl1 O12' O12 -12(5) . . . . ?
O13 Cl1 O12' O12 -140(4) . . . . ?
O11 Cl1 O12' O12 105(4) . . . . ?
O14 Cl1 O12' O12 -42(5) . . . . ?
O13 Cl1 O14 O14' 157(3) . . . . ?
O12 Cl1 O14 O14' 35(3) . . . . ?
O11 Cl1 O14 O14' -91(3) . . . . ?
O12' Cl1 O14 O14' 56(4) . . . . ?
Cl1 O14 O14' O12 -33(2) . . . . ?
O13 Cl1 O14' O14 -28(4) . . . . ?
O12 Cl1 O14' O14 -146(3) . . . . ?
O11 Cl1 O14' O14 101(3) . . . . ?
O12' Cl1 O14' O14 -139(3) . . . . ?
O13 Cl1 O14' O12 118.0(15) . . . . ?
O11 Cl1 O14' O12 -112.9(12) . . . . ?
O12' Cl1 O14' O12 7(3) . . . . ?
O14 Cl1 O14' O12 146(3) . . . . ?
O12' O12 O14' O14 29(8) . . . . ?
Cl1 O12 O14' O14 43(4) . . . . ?
O12' O12 O14' Cl1 -14(5) . . . . ?
O24 Cl2 O21 O24 180.000(7) 7_556 . . . ?
O23 Cl2 O21 O24 118.4(14) 7_556 . . . ?
O23 Cl2 O21 O24 -61.6(14) . . . . ?
O22 Cl2 O21 O24 -124.1(15) 7_556 . . . ?
O22 Cl2 O21 O24 55.9(15) . . . . ?
O21 Cl2 O21 O24 -157(35) 7_556 . . . ?
O24 Cl2 O21 O22 124.1(15) . . . 7_556 ?
O24 Cl2 O21 O22 -55.9(15) 7_556 . . 7_556 ?
O23 Cl2 O21 O22 -117.5(13) 7_556 . . 7_556 ?
O23 Cl2 O21 O22 62.5(13) . . . 7_556 ?
O22 Cl2 O21 O22 180.000(2) . . . 7_556 ?
O21 Cl2 O21 O22 -33(35) 7_556 . . 7_556 ?
O24 Cl2 O21 O23 -118.4(14) . . . 7_556 ?
O24 Cl2 O21 O23 61.6(14) 7_556 . . 7_556 ?
O23 Cl2 O21 O23 180.000(7) . . . 7_556 ?
O22 Cl2 O21 O23 117.5(13) 7_556 . . 7_556 ?
O22 Cl2 O21 O23 -62.5(13) . . . 7_556 ?
O21 Cl2 O21 O23 85(35) 7_556 . . 7_556 ?
O24 Cl2 O22 O24 180.000(6) 7_556 . . . ?
O23 Cl2 O22 O24 -120.6(15) 7_556 . . . ?
O23 Cl2 O22 O24 59.4(15) . . . . ?
O22 Cl2 O22 O24 -167(4) 7_556 . . . ?
O21 Cl2 O22 O24 -53.7(16) . . . . ?
O21 Cl2 O22 O24 126.3(16) 7_556 . . . ?
O24 Cl2 O22 O23 120.6(15) . . . 7_556 ?
O24 Cl2 O22 O23 -59.4(15) 7_556 . . 7_556 ?
O23 Cl2 O22 O23 180.000(6) . . . 7_556 ?
O22 Cl2 O22 O23 -47(3) 7_556 . . 7_556 ?
O21 Cl2 O22 O23 66.9(12) . . . 7_556 ?
O21 Cl2 O22 O23 -113.1(12) 7_556 . . 7_556 ?
O24 Cl2 O22 O21 -126.3(16) . . . 7_556 ?
O24 Cl2 O22 O21 53.7(16) 7_556 . . 7_556 ?
O23 Cl2 O22 O21 113.1(12) 7_556 . . 7_556 ?
O23 Cl2 O22 O21 -66.9(12) . . . 7_556 ?
O22 Cl2 O22 O21 66(3) 7_556 . . 7_556 ?
O21 Cl2 O22 O21 180.000(2) . . . 7_556 ?
O24 Cl2 O23 O24 180.000(2) 7_556 . . . ?
O23 Cl2 O23 O24 156(100) 7_556 . . . ?
O22 Cl2 O23 O24 121.7(14) 7_556 . . . ?
O22 Cl2 O23 O24 -58.3(14) . . . . ?
O21 Cl2 O23 O24 57.9(14) . . . . ?
O21 Cl2 O23 O24 -122.1(14) 7_556 . . . ?
O24 Cl2 O23 O22 -121.7(14) . . . 7_556 ?
O24 Cl2 O23 O22 58.3(14) 7_556 . . 7_556 ?
O23 Cl2 O23 O22 34(100) 7_556 . . 7_556 ?
O22 Cl2 O23 O22 180.000(4) . . . 7_556 ?
O21 Cl2 O23 O22 -63.8(12) . . . 7_556 ?
O21 Cl2 O23 O22 116.2(12) 7_556 . . 7_556 ?
O24 Cl2 O23 O21 122.1(14) . . . 7_556 ?
O24 Cl2 O23 O21 -57.9(14) 7_556 . . 7_556 ?
O23 Cl2 O23 O21 -82(100) 7_556 . . 7_556 ?
O22 Cl2 O23 O21 -116.2(12) 7_556 . . 7_556 ?
O22 Cl2 O23 O21 63.8(12) . . . 7_556 ?
O21 Cl2 O23 O21 180.000(7) . . . 7_556 ?
O24 Cl2 O24 O21 -111(100) 7_556 . . . ?
O23 Cl2 O24 O21 -64.6(14) 7_556 . . . ?
O23 Cl2 O24 O21 115.4(14) . . . . ?
O22 Cl2 O24 O21 57.0(16) 7_556 . . . ?
O22 Cl2 O24 O21 -123.0(16) . . . . ?
O21 Cl2 O24 O21 180.000(8) 7_556 . . . ?
O24 Cl2 O24 O23 134(100) 7_556 . . . ?
O23 Cl2 O24 O23 180.000(2) 7_556 . . . ?
O22 Cl2 O24 O23 -58.5(16) 7_556 . . . ?
O22 Cl2 O24 O23 121.5(16) . . . . ?
O21 Cl2 O24 O23 -115.4(14) . . . . ?
O21 Cl2 O24 O23 64.6(14) 7_556 . . . ?
O24 Cl2 O24 O22 12(100) 7_556 . . . ?
O23 Cl2 O24 O22 58.5(17) 7_556 . . . ?
O23 Cl2 O24 O22 -121.5(17) . . . . ?
O22 Cl2 O24 O22 180.000(7) 7_556 . . . ?
O21 Cl2 O24 O22 123.0(16) . . . . ?
O21 Cl2 O24 O22 -57.0(16) 7_556 . . . ?
O22 O21 O24 Cl2 -41.8(11) 7_556 . . . ?
O23 O21 O24 Cl2 42.2(9) 7_556 . . . ?
Cl2 O21 O24 O23 48.3(10) . . . . ?
O22 O21 O24 O23 6.5(15) 7_556 . . . ?
O23 O21 O24 O23 90.5(15) 7_556 . . . ?
Cl2 O21 O24 O22 -46.4(12) . . . . ?
O22 O21 O24 O22 -88.2(18) 7_556 . . . ?
O23 O21 O24 O22 -4.2(16) 7_556 . . . ?
O22 O23 O24 Cl2 45.7(10) 7_556 . . . ?
O21 O23 O24 Cl2 -43.4(9) 7_556 . . . ?
Cl2 O23 O24 O21 -52.6(11) . . . . ?
O22 O23 O24 O21 -6.9(16) 7_556 . . . ?
O21 O23 O24 O21 -96.0(14) 7_556 . . . ?
Cl2 O23 O24 O22 46.8(10) . . . . ?
O22 O23 O24 O22 92.5(15) 7_556 . . . ?
O21 O23 O24 O22 3.4(15) 7_556 . . . ?
O23 O22 O24 Cl2 -43.6(10) 7_556 . . . ?
O21 O22 O24 Cl2 41.4(10) 7_556 . . . ?
Cl2 O22 O24 O21 48.2(12) . . . . ?
O23 O22 O24 O21 4.6(17) 7_556 . . . ?
O21 O22 O24 O21 89.6(16) 7_556 . . . ?
Cl2 O22 O24 O23 -44.9(10) . . . . ?
O23 O22 O24 O23 -88.5(15) 7_556 . . . ?
O21 O22 O24 O23 -3.5(16) 7_556 . . . ?
O2 Tb1 O4 C11 -44.0(8) 2_656 . . . ?
O2 Tb1 O4 C11 131.1(7) . . . . ?
O3 Tb1 O4 C11 20.9(7) . . . . ?
O3 Tb1 O4 C11 -133.8(7) 2_656 . . . ?
O1 Tb1 O4 C11 -178.9(7) . . . . ?
O1 Tb1 O4 C11 73.1(7) 2_656 . . . ?
O4 Tb1 O4 C11 -55.9(7) 2_656 . . . ?
